data_7152915
loop_
_publ_author_name
'Harris, Benjamin'
'Savage, G. Paul'
'White, Jonathan M.'

_publ_section_title
;
 Hyperconjugation involving strained carbon-carbon bonds. Application of
 the variable oxygen probe to ester and ether derivatives of
 cubylmethanol.
;
_journal_issue 19
_journal_name_full 'Organic &amp; biomolecular chemistry'
_journal_page_first 3151
_journal_page_last 3158
_journal_paper_doi 10.1039/c3ob40288f
_journal_volume 11
_journal_year 2013
_chemical_formula_sum 'C17 H15 N O7 S'
_chemical_formula_weight 377.36
_chemical_name_systematic
;
?
;
_space_group_IT_number 4
_symmetry_cell_setting monoclinic
_symmetry_space_group_name_Hall 'P 2yb'
_symmetry_space_group_name_H-M 'P 1 21 1'
_atom_sites_solution_hydrogens geom
_atom_sites_solution_primary direct
_atom_sites_solution_secondary difmap
_audit_creation_method SHELXL-97
_cell_angle_alpha 90.00
_cell_angle_beta 92.244(3)
_cell_angle_gamma 90.00
_cell_formula_units_Z 2
_cell_length_a 7.3222(2)
_cell_length_b 8.3972(3)
_cell_length_c 13.2244(4)
_cell_measurement_reflns_used 2785
_cell_measurement_temperature 130.0
_cell_measurement_theta_max 29.1124
_cell_measurement_theta_min 2.8683
_cell_volume 812.49(4)
_computing_cell_refinement
;
CrysAlisPro, Oxford Diffraction Ltd.,
Version 1.171.34.39 (release 18-08-2010 CrysAlis171 .NET)
(compiled Aug 18 2010,17:42:00)
;
_computing_data_collection
;
CrysAlisPro, Oxford Diffraction Ltd.,
Version 1.171.34.39 (release 18-08-2010 CrysAlis171 .NET)
(compiled Aug 18 2010,17:42:00)
;
_computing_data_reduction
;
CrysAlisPro, Oxford Diffraction Ltd.,
Version 1.171.34.39 (release 18-08-2010 CrysAlis171 .NET)
(compiled Aug 18 2010,17:42:00)
;
_computing_structure_refinement 'SHELXL-97 (Sheldrick, 1997)'
_diffrn_ambient_temperature 130.0
_diffrn_measured_fraction_theta_full 0.999
_diffrn_measured_fraction_theta_max 0.882
_diffrn_measurement_device_type 'SuperNova, Dual, Cu at zero, Atlas'
_diffrn_measurement_method '\w scans'
_diffrn_radiation_monochromator mirror
_diffrn_radiation_source 'SuperNova (Mo) X-ray Source'
_diffrn_radiation_type 'Mo K\a'
_diffrn_radiation_wavelength 0.7107
_diffrn_reflns_av_R_equivalents 0.0234
_diffrn_reflns_av_sigmaI/netI 0.0400
_diffrn_reflns_limit_h_max 9
_diffrn_reflns_limit_h_min -9
_diffrn_reflns_limit_k_max 8
_diffrn_reflns_limit_k_min -11
_diffrn_reflns_limit_l_max 17
_diffrn_reflns_limit_l_min -17
_diffrn_reflns_number 5025
_diffrn_reflns_theta_full 25.00
_diffrn_reflns_theta_max 29.18
_diffrn_reflns_theta_min 2.87
_exptl_absorpt_coefficient_mu 0.242
_exptl_absorpt_correction_T_max 1.00000
_exptl_absorpt_correction_T_min 0.46980
_exptl_absorpt_correction_type multi-scan
_exptl_absorpt_process_details
;
CrysAlisPro, Oxford Diffraction Ltd.,
Version 1.171.34.39 (release 18-08-2010 CrysAlis171 .NET)
(compiled Aug 18 2010,17:42:00)
Empirical absorption correction using spherical harmonics,
implemented in SCALE3 ABSPACK scaling algorithm.
;
_exptl_crystal_colour yellow
_exptl_crystal_density_diffrn 1.542
_exptl_crystal_density_method 'not measured'
_exptl_crystal_description block
_exptl_crystal_F_000 392
_exptl_crystal_size_max 0.6400
_exptl_crystal_size_mid 0.4960
_exptl_crystal_size_min 0.1100
_refine_diff_density_max 0.422
_refine_diff_density_min -0.290
_refine_diff_density_rms 0.047
_refine_ls_abs_structure_details 'Flack H D (1983), Acta Cryst. A39, 876-881'
_refine_ls_abs_structure_Flack 0.06(8)
_refine_ls_extinction_method none
_refine_ls_goodness_of_fit_ref 1.004
_refine_ls_hydrogen_treatment constr
_refine_ls_matrix_type full
_refine_ls_number_parameters 235
_refine_ls_number_reflns 3062
_refine_ls_number_restraints 1
_refine_ls_restrained_S_all 1.004
_refine_ls_R_factor_all 0.0428
_refine_ls_R_factor_gt 0.0375
_refine_ls_shift/su_max 0.000
_refine_ls_shift/su_mean 0.000
_refine_ls_structure_factor_coef Fsqd
_refine_ls_weighting_details 'calc w=1/[\s^2^(Fo^2^)+(0.0525P)^2^+0.1848P] where P=(Fo^2^+2Fc^2^)/3'
_refine_ls_weighting_scheme calc
_refine_ls_wR_factor_gt 0.0894
_refine_ls_wR_factor_ref 0.0936
_reflns_number_gt 2810
_reflns_number_total 3062
_reflns_threshold_expression >2sigma(I)
_cod_data_source_file c3ob40288f.txt
_cod_data_source_block shelxl15
_cod_database_code 7152915

loop_
_symmetry_equiv_pos_as_xyz
'x, y, z'
'-x, y+1/2, -z'

loop_
_atom_site_label
_atom_site_type_symbol
_atom_site_fract_x
_atom_site_fract_y
_atom_site_fract_z
_atom_site_U_iso_or_equiv
_atom_site_adp_type
_atom_site_occupancy
_atom_site_symmetry_multiplicity
_atom_site_calc_flag
_atom_site_refinement_flags
C1 C 1.0157(3) 1.0931(3) 0.69062(17) 0.0230(5) Uani 1 1 d .
C2 C 1.0562(3) 0.8435(4) 0.63538(19) 0.0309(7) Uani 1 1 d .
H2 H 1.1188 0.7479 0.6122 0.037 Uiso 1 1 calc R
C3 C 0.9216(3) 0.8232(3) 0.72293(17) 0.0253(5) Uani 1 1 d .
H3 H 0.9324 0.7335 0.7702 0.030 Uiso 1 1 calc R
C4 C 0.7532(3) 0.8414(3) 0.64903(16) 0.0232(6) Uani 1 1 d .
C5 C 0.8903(3) 0.9054(4) 0.56880(19) 0.0279(6) Uani 1 1 d .
H5 H 0.8756 0.8783 0.4969 0.034 Uiso 1 1 calc R
C6 C 0.8623(3) 1.0781(3) 0.60733(17) 0.0255(5) Uani 1 1 d .
H6 H 0.8316 1.1660 0.5609 0.031 Uiso 1 1 calc R
C7 C 0.7243(3) 1.0162(3) 0.68585(18) 0.0237(5) Uani 1 1 d .
H7 H 0.6071 1.0653 0.7010 0.028 Uiso 1 1 calc R
C8 C 0.8932(3) 0.9971(3) 0.76134(18) 0.0226(5) Uani 1 1 d .
H8 H 0.8864 1.0221 0.8335 0.027 Uiso 1 1 calc R
C9 C 1.1734(3) 0.9887(4) 0.6605(2) 0.0330(6) Uani 1 1 d .
H9A H 1.2612 0.9698 0.7160 0.040 Uiso 1 1 calc R
H9B H 1.2348 1.0297 0.6022 0.040 Uiso 1 1 calc R
C10 C 0.6099(3) 0.7232(3) 0.62366(17) 0.0246(5) Uani 1 1 d .
C11 C 0.5332(4) 0.4511(4) 0.6212(2) 0.0406(7) Uani 1 1 d .
H11A H 0.5836 0.3494 0.6400 0.061 Uiso 1 1 calc R
H11B H 0.5052 0.4528 0.5496 0.061 Uiso 1 1 calc R
H11C H 0.4235 0.4692 0.6569 0.061 Uiso 1 1 calc R
C12 C 0.9488(3) 1.3294(3) 0.89562(16) 0.0220(5) Uani 1 1 d .
C13 C 0.7998(3) 1.4160(3) 0.85765(18) 0.0242(5) Uani 1 1 d .
H13 H 0.8018 1.4620 0.7937 0.029 Uiso 1 1 calc R
C14 C 0.6484(3) 1.4329(3) 0.91599(18) 0.0249(5) Uani 1 1 d .
H14 H 0.5466 1.4900 0.8924 0.030 Uiso 1 1 calc R
C15 C 0.6531(3) 1.3625(3) 1.01020(17) 0.0233(5) Uani 1 1 d .
C16 C 0.7997(3) 1.2763(3) 1.04894(17) 0.0270(6) Uani 1 1 d .
H16 H 0.7970 1.2302 1.1128 0.032 Uiso 1 1 calc R
C17 C 0.9511(3) 1.2597(3) 0.99043(18) 0.0259(5) Uani 1 1 d .
H17 H 1.0527 1.2028 1.0144 0.031 Uiso 1 1 calc R
N1 N 0.4897(3) 1.3776(3) 1.07207(16) 0.0296(5) Uani 1 1 d .
O1 O 1.0561(2) 1.2594(2) 0.71321(12) 0.0257(4) Uani 1 1 d .
O2 O 0.6649(3) 0.5751(2) 0.64671(14) 0.0338(5) Uani 1 1 d .
O3 O 0.4636(2) 0.7530(3) 0.58438(15) 0.0359(5) Uani 1 1 d .
O4 O 1.2115(2) 1.4674(2) 0.80193(15) 0.0337(5) Uani 1 1 d .
O5 O 1.2594(2) 1.1898(2) 0.86030(13) 0.0303(4) Uani 1 1 d .
O6 O 0.4876(3) 1.3052(3) 1.15217(13) 0.0387(5) Uani 1 1 d .
O7 O 0.3645(3) 1.4617(3) 1.03882(15) 0.0460(6) Uani 1 1 d .
S1 S 1.14157(7) 1.31135(8) 0.81957(4) 0.02451(15) Uani 1 1 d .

loop_
_atom_site_aniso_label
_atom_site_aniso_U_11
_atom_site_aniso_U_22
_atom_site_aniso_U_33
_atom_site_aniso_U_23
_atom_site_aniso_U_13
_atom_site_aniso_U_12
C1 0.0203(11) 0.0262(13) 0.0226(10) -0.0023(10) 0.0026(9) -0.0017(10)
C2 0.0199(11) 0.0372(19) 0.0355(13) -0.0133(12) 0.0000(9) 0.0024(12)
C3 0.0252(11) 0.0233(13) 0.0269(11) -0.0010(12) -0.0075(9) 0.0022(12)
C4 0.0206(10) 0.0281(16) 0.0208(10) 0.0006(10) -0.0015(8) 0.0030(11)
C5 0.0235(12) 0.0380(17) 0.0225(11) -0.0028(11) 0.0033(9) -0.0030(12)
C6 0.0237(11) 0.0322(15) 0.0207(10) 0.0051(11) 0.0015(9) 0.0001(11)
C7 0.0188(11) 0.0277(14) 0.0248(11) 0.0027(11) 0.0042(9) 0.0012(10)
C8 0.0253(11) 0.0235(14) 0.0192(10) -0.0003(10) 0.0042(9) 0.0005(10)
C9 0.0211(11) 0.0412(18) 0.0368(14) -0.0097(13) 0.0020(10) 0.0005(12)
C10 0.0266(12) 0.0295(15) 0.0178(10) 0.0049(10) 0.0010(9) 0.0026(11)
C11 0.0454(16) 0.0285(16) 0.0472(17) -0.0035(14) -0.0098(14) -0.0052(14)
C12 0.0170(9) 0.0229(13) 0.0260(10) -0.0015(11) 0.0000(8) -0.0032(11)
C13 0.0260(11) 0.0246(14) 0.0216(11) 0.0040(10) -0.0029(9) -0.0029(11)
C14 0.0204(10) 0.0275(14) 0.0265(12) 0.0004(11) -0.0041(9) 0.0017(11)
C15 0.0219(11) 0.0253(14) 0.0229(11) -0.0044(10) 0.0016(9) -0.0022(10)
C16 0.0310(12) 0.0312(16) 0.0188(10) 0.0038(10) -0.0005(9) -0.0002(11)
C17 0.0225(11) 0.0303(14) 0.0244(11) 0.0034(10) -0.0048(9) 0.0037(11)
N1 0.0300(11) 0.0349(14) 0.0240(10) -0.0039(9) 0.0030(8) -0.0012(10)
O1 0.0276(8) 0.0259(10) 0.0238(8) 0.0010(7) 0.0028(7) -0.0024(8)
O2 0.0355(10) 0.0238(10) 0.0408(11) -0.0016(9) -0.0122(8) 0.0007(9)
O3 0.0226(8) 0.0366(12) 0.0478(11) 0.0051(9) -0.0070(8) 0.0015(9)
O4 0.0295(9) 0.0308(11) 0.0414(11) -0.0022(9) 0.0075(8) -0.0089(9)
O5 0.0217(8) 0.0356(11) 0.0333(9) -0.0017(9) -0.0026(7) 0.0022(9)
O6 0.0463(10) 0.0407(12) 0.0301(9) 0.0028(10) 0.0151(8) 0.0041(11)
O7 0.0302(10) 0.0679(17) 0.0403(11) 0.0039(11) 0.0067(8) 0.0194(11)
S1 0.0194(2) 0.0276(3) 0.0266(3) -0.0012(3) 0.00138(19) -0.0027(3)

loop_
_atom_type_symbol
_atom_type_description
_atom_type_scat_dispersion_real
_atom_type_scat_dispersion_imag
_atom_type_scat_source
C C 0.0033 0.0016 'International Tables Vol C Tables 4.2.6.8 and 6.1.1.4'
H H 0.0000 0.0000 'International Tables Vol C Tables 4.2.6.8 and 6.1.1.4'
N N 0.0061 0.0033 'International Tables Vol C Tables 4.2.6.8 and 6.1.1.4'
O O 0.0106 0.0060 'International Tables Vol C Tables 4.2.6.8 and 6.1.1.4'
S S 0.1246 0.1234 'International Tables Vol C Tables 4.2.6.8 and 6.1.1.4'

loop_
_geom_angle_atom_site_label_1
_geom_angle_atom_site_label_2
_geom_angle_atom_site_label_3
_geom_angle
O1 C1 C9 117.3(2)
O1 C1 C8 119.6(2)
C9 C1 C8 108.9(2)
O1 C1 C6 111.1(2)
C9 C1 C6 107.8(2)
C8 C1 C6 88.05(17)
C9 C2 C3 107.1(2)
C9 C2 C5 106.1(2)
C3 C2 C5 87.39(17)
C4 C3 C8 90.00(19)
C4 C3 C2 91.81(17)
C8 C3 C2 103.6(2)
C10 C4 C3 128.2(2)
C10 C4 C7 126.9(2)
C3 C4 C7 90.57(18)
C10 C4 C5 122.7(2)
C3 C4 C5 86.91(17)
C7 C4 C5 89.28(19)
C6 C5 C2 103.6(2)
C6 C5 C4 90.09(18)
C2 C5 C4 90.53(18)
C1 C6 C5 102.0(2)
C1 C6 C7 91.39(17)
C5 C6 C7 90.2(2)
C6 C7 C8 86.73(16)
C6 C7 C4 90.40(18)
C8 C7 C4 89.41(18)
C1 C8 C3 101.68(19)
C1 C8 C7 91.34(18)
C3 C8 C7 90.02(18)
C1 C9 C2 95.28(19)
O3 C10 O2 123.3(2)
O3 C10 C4 125.0(2)
O2 C10 C4 111.7(2)
C17 C12 C13 122.0(2)
C17 C12 S1 119.81(18)
C13 C12 S1 118.15(18)
C14 C13 C12 119.2(2)
C15 C14 C13 117.9(2)
C14 C15 C16 123.6(2)
C14 C15 N1 118.1(2)
C16 C15 N1 118.3(2)
C15 C16 C17 118.3(2)
C12 C17 C16 118.9(2)
O6 N1 O7 124.3(2)
O6 N1 C15 118.3(2)
O7 N1 C15 117.4(2)
C1 O1 S1 121.21(15)
C10 O2 C11 115.0(2)
O5 S1 O4 120.11(12)
O5 S1 O1 110.56(11)
O4 S1 O1 103.90(11)
O5 S1 C12 109.26(11)
O4 S1 C12 108.23(12)
O1 S1 C12 103.45(10)

loop_
_geom_bond_atom_site_label_1
_geom_bond_atom_site_label_2
_geom_bond_distance
C1 O1 1.456(3)
C1 C9 1.515(4)
C1 C8 1.548(3)
C1 C6 1.547(3)
C2 C9 1.520(4)
C2 C3 1.559(3)
C2 C5 1.561(4)
C3 C4 1.551(3)
C3 C8 1.562(4)
C4 C10 1.474(4)
C4 C7 1.563(4)
C4 C5 1.583(3)
C5 C6 1.554(4)
C6 C7 1.566(3)
C7 C8 1.567(3)
C10 O3 1.199(3)
C10 O2 1.338(3)
C11 O2 1.450(3)
C12 C17 1.383(3)
C12 C13 1.389(3)
C12 S1 1.771(2)
C13 C14 1.382(3)
C14 C15 1.378(3)
C15 C16 1.377(3)
C15 N1 1.481(3)
C16 C17 1.384(3)
N1 O6 1.222(3)
N1 O7 1.225(3)
O1 S1 1.5786(17)
O4 S1 1.429(2)
O5 S1 1.4281(19)

loop_
_geom_torsion_atom_site_label_1
_geom_torsion_atom_site_label_2
_geom_torsion_atom_site_label_3
_geom_torsion_atom_site_label_4
_geom_torsion
C9 C2 C3 C4 120.0(2)
C5 C2 C3 C4 14.0(2)
C9 C2 C3 C8 29.5(2)
C5 C2 C3 C8 -76.5(2)
C8 C3 C4 C10 -139.9(2)
C2 C3 C4 C10 116.5(3)
C8 C3 C4 C7 0.59(17)
C2 C3 C4 C7 -103.0(2)
C8 C3 C4 C5 89.84(19)
C2 C3 C4 C5 -13.8(2)
C9 C2 C5 C6 -30.5(2)
C3 C2 C5 C6 76.5(2)
C9 C2 C5 C4 -120.7(2)
C3 C2 C5 C4 -13.7(2)
C10 C4 C5 C6 135.6(2)
C3 C4 C5 C6 -89.84(19)
C7 C4 C5 C6 0.77(17)
C10 C4 C5 C2 -120.8(2)
C3 C4 C5 C2 13.8(2)
C7 C4 C5 C2 104.37(19)
O1 C1 C6 C5 160.40(18)
C9 C1 C6 C5 30.7(3)
C8 C1 C6 C5 -78.6(2)
O1 C1 C6 C7 -109.1(2)
C9 C1 C6 C7 121.2(2)
C8 C1 C6 C7 12.0(2)
C2 C5 C6 C1 0.1(2)
C4 C5 C6 C1 90.70(18)
C2 C5 C6 C7 -91.3(2)
C4 C5 C6 C7 -0.77(17)
C1 C6 C7 C8 -11.8(2)
C5 C6 C7 C8 90.16(18)
C1 C6 C7 C4 -101.23(19)
C5 C6 C7 C4 0.78(17)
C10 C4 C7 C6 -132.5(2)
C3 C4 C7 C6 86.14(17)
C5 C4 C7 C6 -0.76(17)
C10 C4 C7 C8 140.7(2)
C3 C4 C7 C8 -0.59(17)
C5 C4 C7 C8 -87.49(16)
O1 C1 C8 C3 -168.46(19)
C9 C1 C8 C3 -29.8(2)
C6 C1 C8 C3 78.3(2)
O1 C1 C8 C7 101.3(2)
C9 C1 C8 C7 -120.1(2)
C6 C1 C8 C7 -12.0(2)
C4 C3 C8 C1 -91.96(19)
C2 C3 C8 C1 -0.1(2)
C4 C3 C8 C7 -0.59(17)
C2 C3 C8 C7 91.27(18)
C6 C7 C8 C1 11.8(2)
C4 C7 C8 C1 102.27(19)
C6 C7 C8 C3 -89.85(19)
C4 C7 C8 C3 0.58(17)
O1 C1 C9 C2 -174.0(2)
C8 C1 C9 C2 46.3(2)
C6 C1 C9 C2 -47.8(3)
C3 C2 C9 C1 -45.3(2)
C5 C2 C9 C1 46.9(2)
C3 C4 C10 O3 162.6(3)
C7 C4 C10 O3 35.3(4)
C5 C4 C10 O3 -82.3(3)
C3 C4 C10 O2 -19.6(3)
C7 C4 C10 O2 -146.9(2)
C5 C4 C10 O2 95.5(3)
C17 C12 C13 C14 -0.2(4)
S1 C12 C13 C14 -179.4(2)
C12 C13 C14 C15 0.2(4)
C13 C14 C15 C16 -0.2(4)
C13 C14 C15 N1 -178.8(2)
C14 C15 C16 C17 0.3(4)
N1 C15 C16 C17 178.9(2)
C13 C12 C17 C16 0.3(4)
S1 C12 C17 C16 179.5(2)
C15 C16 C17 C12 -0.4(4)
C14 C15 N1 O6 174.4(3)
C16 C15 N1 O6 -4.2(4)
C14 C15 N1 O7 -5.1(3)
C16 C15 N1 O7 176.2(2)
C9 C1 O1 S1 -80.7(2)
C8 C1 O1 S1 54.6(3)
C6 C1 O1 S1 154.78(15)
O3 C10 O2 C11 -0.4(4)
C4 C10 O2 C11 -178.2(2)
C1 O1 S1 O5 32.49(19)
C1 O1 S1 O4 162.64(17)
C1 O1 S1 C12 -84.37(19)
C17 C12 S1 O5 14.3(3)
C13 C12 S1 O5 -166.5(2)
C17 C12 S1 O4 -118.1(2)
C13 C12 S1 O4 61.1(2)
C17 C12 S1 O1 132.1(2)
C13 C12 S1 O1 -48.7(2)
